data_7208571
loop_
_publ_author_name
'Li, Xiao-Ling'
'Liu, Guang-Zhen'
'Xin, Ling-Yun'
'Wang, Li-Ya'

_publ_section_title
;
 A novel metal--organic framework displaying reversibly shrinking and
 expanding pore modulation
;
_journal_issue 18
_journal_name_full CrystEngComm
_journal_page_first 5757
_journal_paper_doi 10.1039/c2ce25715g
_journal_volume 14
_journal_year 2012
_chemical_formula_sum 'C30 H30 Co2 N4 O10'
_chemical_formula_weight 724.44
_chemical_name_systematic
;

?

;
_space_group_IT_number 14
_symmetry_cell_setting monoclinic
_symmetry_space_group_name_Hall '-P 2ybc'
_symmetry_space_group_name_H-M 'P 1 21/c 1'
_atom_sites_solution_hydrogens geom
_atom_sites_solution_primary direct
_atom_sites_solution_secondary difmap
_audit_creation_method SHELXL-97
_cell_angle_alpha 90.00
_cell_angle_beta 99.746(19)
_cell_angle_gamma 90.00
_cell_formula_units_Z 2
_cell_length_a 14.36(2)
_cell_length_b 14.75(2)
_cell_length_c 8.276(13)
_cell_measurement_reflns_used 911
_cell_measurement_temperature 296(2)
_cell_measurement_theta_max 21.39
_cell_measurement_theta_min 2.76
_cell_volume 1728(4)
_computing_cell_refinement 'Bruker SMART'
_computing_data_collection 'Bruker SMART'
_computing_data_reduction 'Bruker SAINT'
_computing_molecular_graphics 'Bruker SHELXTL'
_computing_publication_material 'Bruker SHELXTL'
_computing_structure_refinement 'SHELXL-97 (Sheldrick, 1997)'
_computing_structure_solution 'SHELXS-97 (Sheldrick, 1990)'
_diffrn_ambient_temperature 296(2)
_diffrn_measured_fraction_theta_full 0.983
_diffrn_measured_fraction_theta_max 0.983
_diffrn_measurement_device_type 'CCD area detector'
_diffrn_measurement_method 'phi and omega scans'
_diffrn_radiation_monochromator graphite
_diffrn_radiation_source 'fine-focus sealed tube'
_diffrn_radiation_type MoK\a
_diffrn_radiation_wavelength 0.71073
_diffrn_reflns_av_R_equivalents 0.1270
_diffrn_reflns_av_sigmaI/netI 0.1296
_diffrn_reflns_limit_h_max 17
_diffrn_reflns_limit_h_min -17
_diffrn_reflns_limit_k_max 17
_diffrn_reflns_limit_k_min 0
_diffrn_reflns_limit_l_max 10
_diffrn_reflns_limit_l_min 0
_diffrn_reflns_number 3151
_diffrn_reflns_theta_full 25.49
_diffrn_reflns_theta_max 25.49
_diffrn_reflns_theta_min 2.76
_diffrn_standards_decay_% 0
_diffrn_standards_interval_count 0
_diffrn_standards_interval_time 0
_diffrn_standards_number 0
_exptl_absorpt_coefficient_mu 1.017
_exptl_absorpt_correction_T_max 0.8963
_exptl_absorpt_correction_T_min 0.7924
_exptl_absorpt_correction_type multi-scan
_exptl_absorpt_process_details sadabs
_exptl_crystal_colour amaranth
_exptl_crystal_density_diffrn 1.392
_exptl_crystal_density_method 'not measured'
_exptl_crystal_description block
_exptl_crystal_F_000 744
_exptl_crystal_size_max 0.24
_exptl_crystal_size_mid 0.18
_exptl_crystal_size_min 0.11
_platon_squeeze_details ' ?'
_refine_diff_density_max 1.105
_refine_diff_density_min -0.976
_refine_diff_density_rms 0.115
_refine_ls_extinction_method none
_refine_ls_goodness_of_fit_ref 1.040
_refine_ls_hydrogen_treatment constr
_refine_ls_matrix_type full
_refine_ls_number_parameters 209
_refine_ls_number_reflns 3151
_refine_ls_number_restraints 0
_refine_ls_restrained_S_all 1.040
_refine_ls_R_factor_all 0.1424
_refine_ls_R_factor_gt 0.0804
_refine_ls_shift/su_max 0.000
_refine_ls_shift/su_mean 0.000
_refine_ls_structure_factor_coef Fsqd
_refine_ls_weighting_details 'calc w=1/[\s^2^(Fo^2^)+(0.0800P)^2^+0.0000P] where P=(Fo^2^+2Fc^2^)/3'
_refine_ls_weighting_scheme calc
_refine_ls_wR_factor_gt 0.1734
_refine_ls_wR_factor_ref 0.1915
_reflns_number_gt 1704
_reflns_number_total 3151
_reflns_threshold_expression >2sigma(I)
_cod_data_source_file c2ce25715g.txt
_cod_data_source_block a_2
_cod_depositor_comments
;
The following automatic conversions were performed:

'_symmetry_cell_setting' value 'Monoclinic' changed to 'monoclinic'
according to /home/saulius/struct/CIF-dictionaries/cif_core.dic
dictionary named 'cif_core.dic' version 2.4.1 from 2010-06-29.

Automatic conversion script
Id: cif_fix_values 1891 2012-01-12 08:04:46Z andrius 
;
_cod_original_cell_volume 1728(5)
_cod_original_sg_symbol_H-M P2(1)/c
_cod_database_code 7208571

loop_
_symmetry_equiv_pos_as_xyz
'x, y, z'
'-x, y+1/2, -z+1/2'
'-x, -y, -z'
'x, -y-1/2, z-1/2'

loop_
_atom_site_label
_atom_site_type_symbol
_atom_site_fract_x
_atom_site_fract_y
_atom_site_fract_z
_atom_site_U_iso_or_equiv
_atom_site_adp_type
_atom_site_occupancy
_atom_site_symmetry_multiplicity
_atom_site_calc_flag
_atom_site_refinement_flags
Co1 Co 0.87991(7) 0.91761(6) 0.09275(11) 0.0329(3) Uani 1 1 d .
N1 N 0.9936(4) 0.8468(3) 0.2377(6) 0.0315(14) Uani 1 1 d .
N2 N 0.7560(4) 0.9631(4) -0.0698(7) 0.0365(15) Uani 1 1 d .
O1 O 0.8424(3) 0.7829(3) 0.0410(5) 0.0414(13) Uani 1 1 d .
O2 O 0.9002(4) 0.6422(3) 0.0651(5) 0.0433(14) Uani 1 1 d .
O3 O 0.9499(3) 0.5706(3) 0.3934(5) 0.0332(12) Uani 1 1 d .
O4 O 1.0910(4) 0.5476(3) 0.3265(5) 0.0369(12) Uani 1 1 d .
O5 O 0.7953(3) 0.9124(3) 0.2849(5) 0.0440(13) Uani 1 1 d .
H1W H 0.7388 0.8927 0.2659 0.066 Uiso 1 1 d R
H2W H 0.8422 0.8889 0.3470 0.066 Uiso 1 1 d R
C1 C 0.9808(5) 0.7551(4) 0.2356(7) 0.0288(17) Uani 1 1 d .
C2 C 1.0405(5) 0.6974(4) 0.3366(7) 0.0297(17) Uani 1 1 d .
C3 C 1.1186(5) 0.7356(5) 0.4389(8) 0.0404(19) Uani 1 1 d .
H3 H 1.1605 0.6982 0.5066 0.048 Uiso 1 1 calc R
C4 C 1.1339(5) 0.8269(4) 0.4401(8) 0.0350(19) Uani 1 1 d .
C5 C 1.0678(5) 0.8809(5) 0.3415(8) 0.0360(18) Uani 1 1 d .
H5 H 1.0751 0.9435 0.3475 0.043 Uiso 1 1 calc R
C6 C 0.9015(5) 0.7228(4) 0.1028(8) 0.0332(18) Uani 1 1 d .
C7 C 1.0241(6) 0.5958(4) 0.3516(8) 0.0304(17) Uani 1 1 d .
C8 C 1.2179(5) 0.8697(5) 0.5494(10) 0.052(2) Uani 1 1 d .
H8A H 1.2351 0.9243 0.4961 0.062 Uiso 1 1 calc R
H8B H 1.1982 0.8879 0.6511 0.062 Uiso 1 1 calc R
C9 C 1.3003(7) 0.8146(8) 0.5886(18) 0.140(6) Uani 1 1 d .
H9A H 1.2857 0.7619 0.6478 0.210 Uiso 1 1 calc R
H9B H 1.3495 0.8486 0.6551 0.210 Uiso 1 1 calc R
H9C H 1.3211 0.7961 0.4894 0.210 Uiso 1 1 calc R
C10 C 0.7430(6) 0.9303(5) -0.2218(9) 0.057(2) Uani 1 1 d .
H10 H 0.7899 0.8937 -0.2523 0.068 Uiso 1 1 calc R
C11 C 0.6639(6) 0.9477(6) -0.3358(9) 0.057(2) Uani 1 1 d .
H11 H 0.6591 0.9233 -0.4405 0.068 Uiso 1 1 calc R
C12 C 0.5934(6) 0.9990(5) -0.2996(10) 0.056(2) Uani 1 1 d .
C13 C 0.6076(6) 1.0354(6) -0.1409(10) 0.071(3) Uani 1 1 d .
H13 H 0.5624 1.0739 -0.1098 0.086 Uiso 1 1 calc R
C14 C 0.6870(6) 1.0148(6) -0.0319(10) 0.063(3) Uani 1 1 d .
H14 H 0.6932 1.0381 0.0739 0.076 Uiso 1 1 calc R
C15 C 0.5019(6) 1.0214(6) -0.4165(9) 0.067(3) Uani 1 1 d .
H15A H 0.4485 1.0004 -0.3690 0.081 Uiso 1 1 calc R
H15B H 0.4965 1.0867 -0.4291 0.081 Uiso 1 1 calc R

loop_
_atom_site_aniso_label
_atom_site_aniso_U_11
_atom_site_aniso_U_22
_atom_site_aniso_U_33
_atom_site_aniso_U_23
_atom_site_aniso_U_13
_atom_site_aniso_U_12
Co1 0.0465(7) 0.0196(5) 0.0262(5) 0.0024(4) -0.0119(4) 0.0001(5)
N1 0.046(4) 0.016(3) 0.027(3) 0.000(2) -0.008(3) -0.004(3)
N2 0.038(4) 0.038(3) 0.028(3) 0.001(3) -0.009(3) 0.007(3)
O1 0.055(3) 0.025(3) 0.036(3) 0.002(2) -0.017(2) 0.003(2)
O2 0.077(4) 0.022(3) 0.023(3) -0.003(2) -0.014(2) 0.003(2)
O3 0.041(3) 0.026(3) 0.028(3) -0.003(2) -0.008(2) 0.001(2)
O4 0.055(3) 0.016(2) 0.036(3) 0.001(2) -0.003(2) 0.010(2)
O5 0.040(3) 0.050(3) 0.036(3) 0.010(2) -0.011(2) -0.002(3)
C1 0.042(5) 0.024(4) 0.015(3) -0.007(3) -0.011(3) -0.001(3)
C2 0.051(5) 0.019(3) 0.015(3) -0.001(3) -0.007(3) 0.003(3)
C3 0.050(5) 0.031(4) 0.033(4) 0.000(3) -0.013(4) 0.004(3)
C4 0.046(5) 0.020(4) 0.030(4) 0.001(3) -0.018(3) -0.005(3)
C5 0.043(5) 0.023(3) 0.039(4) -0.001(3) -0.003(4) -0.004(3)
C6 0.050(5) 0.018(4) 0.026(4) 0.008(3) -0.011(3) 0.001(3)
C7 0.040(5) 0.022(4) 0.024(4) 0.002(3) -0.011(3) 0.004(3)
C8 0.052(5) 0.047(5) 0.048(5) 0.000(4) -0.016(4) -0.016(4)
C9 0.054(7) 0.093(9) 0.238(17) -0.037(9) -0.078(9) 0.015(6)
C10 0.073(6) 0.051(5) 0.039(5) -0.005(4) -0.016(4) 0.026(4)
C11 0.063(6) 0.075(6) 0.026(4) -0.012(4) -0.013(4) 0.029(5)
C12 0.059(6) 0.056(5) 0.044(5) 0.002(4) -0.015(4) 0.010(5)
C13 0.067(7) 0.095(7) 0.043(5) -0.029(5) -0.021(4) 0.038(5)
C14 0.067(6) 0.069(6) 0.042(5) -0.017(4) -0.027(4) 0.022(5)
C15 0.064(6) 0.087(7) 0.040(5) -0.001(5) -0.022(4) 0.008(5)

loop_
_atom_type_symbol
_atom_type_description
_atom_type_scat_dispersion_real
_atom_type_scat_dispersion_imag
_atom_type_scat_source
C C 0.0033 0.0016 'International Tables Vol C Tables 4.2.6.8 and 6.1.1.4'
H H 0.0000 0.0000 'International Tables Vol C Tables 4.2.6.8 and 6.1.1.4'
N N 0.0061 0.0033 'International Tables Vol C Tables 4.2.6.8 and 6.1.1.4'
O O 0.0106 0.0060 'International Tables Vol C Tables 4.2.6.8 and 6.1.1.4'
Co Co 0.3494 0.9721 'International Tables Vol C Tables 4.2.6.8 and 6.1.1.4'

loop_
_geom_angle_atom_site_label_1
_geom_angle_atom_site_label_2
_geom_angle_atom_site_label_3
_geom_angle
_geom_angle_site_symmetry_1
_geom_angle_site_symmetry_3
O4 Co1 O3 94.66(19) 2_755 4_575
O4 Co1 O1 171.9(2) 2_755 .
O3 Co1 O1 93.41(19) 4_575 .
O4 Co1 N1 100.4(2) 2_755 .
O3 Co1 N1 93.5(2) 4_575 .
O1 Co1 N1 78.12(19) . .
O4 Co1 N2 90.8(2) 2_755 .
O3 Co1 N2 86.4(2) 4_575 .
O1 Co1 N2 90.7(2) . .
N1 Co1 N2 168.8(2) . .
O4 Co1 O5 84.4(2) 2_755 .
O3 Co1 O5 174.16(17) 4_575 .
O1 Co1 O5 87.69(19) . .
N1 Co1 O5 92.3(2) . .
N2 Co1 O5 87.9(2) . .
C5 N1 C1 118.0(5) . .
C5 N1 Co1 128.6(4) . .
C1 N1 Co1 113.0(4) . .
C14 N2 C10 116.2(6) . .
C14 N2 Co1 127.0(5) . .
C10 N2 Co1 116.6(5) . .
C6 O1 Co1 116.8(4) . .
C7 O3 Co1 139.0(4) . 4_576
C7 O4 Co1 127.0(5) . 2_745
Co1 O5 H1W 120.9 . .
Co1 O5 H2W 88.4 . .
H1W O5 H2W 127.3 . .
N1 C1 C2 122.3(5) . .
N1 C1 C6 113.8(5) . .
C2 C1 C6 123.7(5) . .
C1 C2 C3 117.8(6) . .
C1 C2 C7 124.4(6) . .
C3 C2 C7 117.6(5) . .
C4 C3 C2 120.8(6) . .
C4 C3 H3 119.6 . .
C2 C3 H3 119.6 . .
C3 C4 C5 117.9(6) . .
C3 C4 C8 121.7(6) . .
C5 C4 C8 120.4(6) . .
N1 C5 C4 123.2(6) . .
N1 C5 H5 118.4 . .
C4 C5 H5 118.4 . .
O2 C6 O1 126.3(6) . .
O2 C6 C1 117.7(5) . .
O1 C6 C1 116.0(6) . .
O3 C7 O4 127.2(6) . .
O3 C7 C2 118.2(6) . .
O4 C7 C2 114.5(7) . .
C9 C8 C4 116.3(7) . .
C9 C8 H8A 108.2 . .
C4 C8 H8A 108.2 . .
C9 C8 H8B 108.2 . .
C4 C8 H8B 108.2 . .
H8A C8 H8B 107.4 . .
C8 C9 H9A 109.5 . .
C8 C9 H9B 109.5 . .
H9A C9 H9B 109.5 . .
C8 C9 H9C 109.5 . .
H9A C9 H9C 109.5 . .
H9B C9 H9C 109.5 . .
N2 C10 C11 123.3(8) . .
N2 C10 H10 118.4 . .
C11 C10 H10 118.4 . .
C12 C11 C10 121.4(8) . .
C12 C11 H11 119.3 . .
C10 C11 H11 119.3 . .
C11 C12 C13 115.6(7) . .
C11 C12 C15 125.5(7) . .
C13 C12 C15 118.9(8) . .
C14 C13 C12 120.5(8) . .
C14 C13 H13 119.8 . .
C12 C13 H13 119.8 . .
N2 C14 C13 123.0(8) . .
N2 C14 H14 118.5 . .
C13 C14 H14 118.5 . .
C15 C15 C12 112.5(9) 3_674 .
C15 C15 H15A 109.1 3_674 .
C12 C15 H15A 109.1 . .
C15 C15 H15B 109.1 3_674 .
C12 C15 H15B 109.1 . .
H15A C15 H15B 107.8 . .

loop_
_geom_bond_atom_site_label_1
_geom_bond_atom_site_label_2
_geom_bond_distance
_geom_bond_site_symmetry_2
Co1 O4 2.050(5) 2_755
Co1 O3 2.079(6) 4_575
Co1 O1 2.085(5) .
Co1 N1 2.129(5) .
Co1 N2 2.148(6) .
Co1 O5 2.160(5) .
N1 C5 1.347(8) .
N1 C1 1.364(7) .
N2 C14 1.330(10) .
N2 C10 1.331(9) .
O1 C6 1.273(7) .
O2 C6 1.228(7) .
O3 C7 1.232(8) .
O3 Co1 2.079(6) 4_576
O4 C7 1.242(8) .
O4 Co1 2.050(5) 2_745
O5 H1W 0.8500 .
O5 H2W 0.8500 .
C1 C2 1.385(8) .
C1 C6 1.519(8) .
C2 C3 1.404(9) .
C2 C7 1.525(9) .
C3 C4 1.366(9) .
C3 H3 0.9300 .
C4 C5 1.393(9) .
C4 C8 1.517(9) .
C5 H5 0.9300 .
C8 C9 1.427(12) .
C8 H8A 0.9700 .
C8 H8B 0.9700 .
C9 H9A 0.9600 .
C9 H9B 0.9600 .
C9 H9C 0.9600 .
C10 C11 1.373(10) .
C10 H10 0.9300 .
C11 C12 1.337(11) .
C11 H11 0.9300 .
C12 C13 1.401(10) .
C12 C15 1.530(10) .
C13 C14 1.364(10) .
C13 H13 0.9300 .
C14 H14 0.9300 .
C15 C15 1.512(15) 3_674
C15 H15A 0.9700 .
C15 H15B 0.9700 .

loop_
_geom_hbond_atom_site_label_D
_geom_hbond_atom_site_label_H
_geom_hbond_atom_site_label_A
_geom_hbond_distance_DH
_geom_hbond_distance_HA
_geom_hbond_distance_DA
_geom_hbond_angle_DHA
_geom_hbond_site_symmetry_A
O5 H2W O2 0.85 1.91 2.667(7) 147.5 4_576
O5 H2W N1 0.85 2.57 3.094(9) 121.2 .

loop_
_platon_squeeze_void_nr
_platon_squeeze_void_average_x
_platon_squeeze_void_average_y
_platon_squeeze_void_average_z
_platon_squeeze_void_volume
_platon_squeeze_void_count_electrons
1 0.455 0.250 -0.025 167.8 14.0
2 0.545 0.750 0.017 167.8 14.1
